data_1554273
loop_
_publ_author_name
'Li, Wan-Shan'
'Yang, Yang'
'Liu, Jun-Jun'
'Shen, Li'
'Shi, Zhi'
'Wu, Jun'

_publ_section_title
;
 Scaffold diversity-oriented synthesis of limonoid dimers: discovery of an
 axially chiral agent within vivoanti-breast cancer activity
;
_journal_issue 7
_journal_name_full 'Organic Chemistry Frontiers'
_journal_page_first 1079
_journal_paper_doi 10.1039/C8QO00154E
_journal_volume 5
_journal_year 2018
_chemical_formula_sum 'C77.37 H93.1 N4 O24'
_chemical_formula_weight 1463.10
_space_group_IT_number 1
_space_group_name_Hall 'P 1'
_space_group_name_H-M_alt 'P 1'
_symmetry_cell_setting triclinic
_symmetry_space_group_name_H-M 'P 1'
_atom_sites_solution_hydrogens geom
_atom_sites_solution_primary direct
_atom_sites_solution_secondary difmap
_audit_creation_method SHELXL-97
_audit_update_record
;
2018-01-24 deposited with the CCDC.
2018-03-09 downloaded from the CCDC.
;
_cell_angle_alpha 62.0192(18)
_cell_angle_beta 84.9082(13)
_cell_angle_gamma 68.8864(16)
_cell_formula_units_Z 1
_cell_length_a 10.54064(16)
_cell_length_b 14.6009(3)
_cell_length_c 14.9312(2)
_cell_measurement_reflns_used 59982
_cell_measurement_temperature 293(2)
_cell_measurement_theta_max 71.7330
_cell_measurement_theta_min 3.6620
_cell_volume 1884.10(7)
_computing_cell_refinement
;
CrysAlisPro, Agilent Technologies,
Version 1.171.37.34 (release 22-05-2014 CrysAlis171 .NET)
(compiled May 22 2014,16:03:01)
;
_computing_data_collection
;
CrysAlisPro, Agilent Technologies,
Version 1.171.37.34 (release 22-05-2014 CrysAlis171 .NET)
(compiled May 22 2014,16:03:01)
;
_computing_data_reduction
;
CrysAlisPro, Agilent Technologies,
Version 1.171.37.34 (release 22-05-2014 CrysAlis171 .NET)
(compiled May 22 2014,16:03:01)
;
_computing_structure_refinement 'SHELXL-97 (Sheldrick, 1997)'
_computing_structure_solution 'SHELXS-97 (Sheldrick, 1990)'
_diffrn_ambient_temperature 293(2)
_diffrn_detector_area_resol_mean 8.2417
_diffrn_measured_fraction_theta_full 0.992
_diffrn_measured_fraction_theta_max 0.992
_diffrn_measurement_device_type 'Xcalibur, Onyx, Nova'
_diffrn_measurement_method '\w scans'
_diffrn_radiation_monochromator graphite
_diffrn_radiation_source 'fine-focus sealed tube'
_diffrn_radiation_type CuK\a
_diffrn_radiation_wavelength 1.54184
_diffrn_reflns_av_R_equivalents 0.0333
_diffrn_reflns_av_sigmaI/netI 0.0184
_diffrn_reflns_limit_h_max 12
_diffrn_reflns_limit_h_min -12
_diffrn_reflns_limit_k_max 17
_diffrn_reflns_limit_k_min -17
_diffrn_reflns_limit_l_max 17
_diffrn_reflns_limit_l_min -17
_diffrn_reflns_number 69370
_diffrn_reflns_theta_full 67.07
_diffrn_reflns_theta_max 67.07
_diffrn_reflns_theta_min 3.68
_exptl_absorpt_coefficient_mu 0.796
_exptl_absorpt_correction_T_max 0.9246
_exptl_absorpt_correction_T_min 0.7961
_exptl_absorpt_correction_type multi-scan
_exptl_absorpt_process_details
;
CrysAlisPro, Agilent Technologies,
Version 1.171.37.34 (release 22-05-2014 CrysAlis171 .NET)
(compiled May 22 2014,16:03:01)
Empirical absorption correction using spherical harmonics,
 implemented in SCALE3 ABSPACK scaling algorithm.
;
_exptl_crystal_colour colorless
_exptl_crystal_density_diffrn 1.289
_exptl_crystal_density_method 'not measured'
_exptl_crystal_description blocks
_exptl_crystal_F_000 777
_exptl_crystal_size_max 0.30
_exptl_crystal_size_mid 0.20
_exptl_crystal_size_min 0.10
_refine_diff_density_max 1.123
_refine_diff_density_min -0.481
_refine_diff_density_rms 0.052
_refine_ls_abs_structure_details 'Flack H D (1983), Acta Cryst. A39, 876-881'
_refine_ls_abs_structure_Flack 0.05(12)
_refine_ls_extinction_coef 0.0066(8)
_refine_ls_extinction_expression Fc^*^=kFc[1+0.001xFc^2^\l^3^/sin(2\q)]^-1/4^
_refine_ls_extinction_method SHELXL
_refine_ls_goodness_of_fit_ref 1.020
_refine_ls_hydrogen_treatment mixed
_refine_ls_matrix_type full
_refine_ls_number_parameters 980
_refine_ls_number_reflns 12974
_refine_ls_number_restraints 3
_refine_ls_restrained_S_all 1.020
_refine_ls_R_factor_all 0.0510
_refine_ls_R_factor_gt 0.0506
_refine_ls_shift/su_max 0.000
_refine_ls_shift/su_mean 0.000
_refine_ls_structure_factor_coef Fsqd
_refine_ls_weighting_details 'calc w=1/[\s^2^(Fo^2^)+(0.0845P)^2^+1.2835P] where P=(Fo^2^+2Fc^2^)/3'
_refine_ls_weighting_scheme calc
_refine_ls_wR_factor_gt 0.1346
_refine_ls_wR_factor_ref 0.1350
_reflns_number_gt 12854
_reflns_number_total 12974
_reflns_threshold_expression >2sigma(I)
_cod_data_source_file c8qo00154e5.cif
_cod_data_source_block sl-f
_cod_original_cell_volume 1884.09(5)
_cod_original_sg_symbol_H-M P1
_cod_original_formula_sum 'C77.37 H93.10 N4 O24'
_cod_database_code 1554273

loop_
_symmetry_equiv_pos_as_xyz
'x, y, z'

loop_
_atom_site_label
_atom_site_type_symbol
_atom_site_fract_x
_atom_site_fract_y
_atom_site_fract_z
_atom_site_U_iso_or_equiv
_atom_site_adp_type
_atom_site_occupancy
_atom_site_symmetry_multiplicity
_atom_site_calc_flag
_atom_site_refinement_flags
_atom_site_disorder_assembly
_atom_site_disorder_group
O1 O 0.86296(19) 0.25828(16) 0.35362(14) 0.0289(4) Uani 1 1 d . . .
O2 O 1.0604(2) 0.1407(2) 0.33613(18) 0.0423(5) Uani 1 1 d . . .
O3 O 0.90690(18) 0.38564(14) 0.42431(14) 0.0252(4) Uani 1 1 d . . .
H3A H 0.8535 0.4503 0.4008 0.038 Uiso 1 1 calc R . .
O4 O 0.79894(17) 0.27048(14) 0.66730(13) 0.0207(4) Uani 1 1 d . . .
O5 O 0.90113(19) 0.36347(16) 0.70207(15) 0.0286(4) Uani 1 1 d . . .
O6 O 1.0220(3) -0.09588(17) 0.66314(17) 0.0422(5) Uani 1 1 d . . .
H6 H 1.0148 -0.1457 0.6552 0.063 Uiso 1 1 calc R . .
O7 O 0.8166(4) -0.0361(2) 0.84615(19) 0.0632(8) Uani 1 1 d . A .
O9 O 0.3319(2) 0.52265(17) 0.66378(15) 0.0365(5) Uani 1 1 d . . .
O10 O 0.38593(19) 0.34550(14) 0.72262(13) 0.0241(4) Uani 1 1 d . . .
O11 O 0.3405(3) 0.0219(2) 0.92683(19) 0.0560(7) Uani 1 1 d . B .
O12 O 0.64367(18) 0.47839(15) 0.41454(14) 0.0262(4) Uani 1 1 d . B .
C1 C 0.8828(2) 0.2132(2) 0.46216(19) 0.0212(5) Uani 1 1 d . . .
C2 C 0.8379(2) 0.3133(2) 0.48473(19) 0.0199(5) Uani 1 1 d . B .
C3 C 0.8981(2) 0.25462(19) 0.59748(19) 0.0190(5) Uani 1 1 d . . .
H3B H 0.9680 0.2830 0.6006 0.023 Uiso 1 1 calc R . .
C4 C 0.9689(3) 0.1306(2) 0.6257(2) 0.0228(5) Uani 1 1 d . . .
C5 C 0.8543(3) 0.0849(2) 0.6320(2) 0.0256(5) Uani 1 1 d . . .
H5A H 0.7812 0.1166 0.6660 0.031 Uiso 1 1 calc R . .
C6 C 0.8979(4) -0.0420(2) 0.6924(2) 0.0372(7) Uani 1 1 d . A .
H6B H 0.8274 -0.0614 0.6745 0.045 Uiso 1 1 calc R . .
C7 C 0.9002(6) -0.0809(3) 0.8067(3) 0.0664(12) Uani 1 1 d . . .
O8A O 1.0422(11) -0.1783(8) 0.8589(7) 0.057(2) Uani 0.495(9) 1 d P A 1
C31A C 1.0546(14) -0.2133(6) 0.9633(6) 0.0664(12) Uani 0.495(9) 1 d P A 1
H31A H 1.1413 -0.2723 0.9935 0.100 Uiso 0.495(9) 1 calc PR A 1
H31B H 0.9825 -0.2398 0.9942 0.100 Uiso 0.495(9) 1 calc PR A 1
H31C H 1.0484 -0.1521 0.9741 0.100 Uiso 0.495(9) 1 calc PR A 1
O8B O 0.9757(11) -0.1744(8) 0.8538(7) 0.055(2) Uani 0.505(9) 1 d P A 2
C31B C 0.9804(14) -0.2294(6) 0.9672(6) 0.0664(12) Uani 0.505(9) 1 d P A 2
H31D H 1.0446 -0.3046 0.9950 0.100 Uiso 0.505(9) 1 calc PR A 2
H31E H 0.8914 -0.2298 0.9871 0.100 Uiso 0.505(9) 1 calc PR A 2
H31F H 1.0082 -0.1894 0.9925 0.100 Uiso 0.505(9) 1 calc PR A 2
C8 C 0.5953(2) 0.31096(19) 0.50596(18) 0.0185(5) Uani 1 1 d . B .
C9 C 0.6420(3) 0.2059(3) 0.4950(3) 0.0395(8) Uani 1 1 d . . .
C11A C 0.5736(5) 0.1149(4) 0.5853(4) 0.0216(15) Uani 0.524(10) 1 d P B 1
H11A H 0.5531 0.0741 0.5562 0.026 Uiso 0.524(10) 1 calc PR B 1
H11B H 0.6431 0.0614 0.6420 0.026 Uiso 0.524(10) 1 calc PR B 1
C12A C 0.4884(10) 0.1476(5) 0.6132(5) 0.0226(14) Uani 0.524(10) 1 d P B 1
H108 H 0.5090 0.1004 0.6862 0.027 Uiso 0.524(10) 1 calc PR B 1
H106 H 0.4213 0.1272 0.5938 0.027 Uiso 0.524(10) 1 calc PR B 1
C11B C 0.5374(5) 0.1623(4) 0.5114(5) 0.0184(16) Uani 0.476(10) 1 d P B 2
H104 H 0.5838 0.0828 0.5367 0.022 Uiso 0.476(10) 1 calc PR B 2
H102 H 0.4941 0.1908 0.4441 0.022 Uiso 0.476(10) 1 calc PR B 2
C12B C 0.4203(8) 0.1746(5) 0.5780(6) 0.0179(14) Uani 0.476(10) 1 d P B 2
H107 H 0.3367 0.1890 0.5429 0.021 Uiso 0.476(10) 1 calc PR B 2
H105 H 0.4396 0.1053 0.6409 0.021 Uiso 0.476(10) 1 calc PR B 2
C13 C 0.3990(3) 0.2686(2) 0.6034(2) 0.0269(6) Uani 1 1 d . . .
C14 C 0.4769(2) 0.34426(19) 0.54379(17) 0.0176(5) Uani 1 1 d . B .
C15 C 0.4177(2) 0.45286(19) 0.54353(18) 0.0171(5) Uani 1 1 d . . .
C16 C 0.3782(3) 0.4461(2) 0.64563(19) 0.0199(5) Uani 1 1 d . B .
C17 C 0.4291(3) 0.2433(2) 0.7142(2) 0.0251(5) Uani 1 1 d . B .
H17A H 0.5282 0.2068 0.7317 0.030 Uiso 1 1 calc R . .
C18 C 0.2465(4) 0.3255(3) 0.5692(2) 0.0432(8) Uani 1 1 d . B .
H18A H 0.2135 0.3965 0.5680 0.065 Uiso 1 1 calc R . .
H18B H 0.1989 0.2800 0.6158 0.065 Uiso 1 1 calc R . .
H18C H 0.2310 0.3357 0.5021 0.065 Uiso 1 1 calc R . .
C20 C 0.3637(3) 0.1715(2) 0.7945(2) 0.0279(6) Uani 1 1 d . . .
C21 C 0.4292(4) 0.0629(3) 0.8642(2) 0.0429(8) Uani 1 1 d . B .
H21A H 0.5217 0.0227 0.8680 0.051 Uiso 1 1 calc R . .
C22 C 0.2252(3) 0.1987(2) 0.8164(2) 0.0284(6) Uani 1 1 d . B .
H22A H 0.1554 0.2675 0.7821 0.034 Uiso 1 1 calc R . .
C23 C 0.2127(4) 0.1083(3) 0.8948(2) 0.0379(7) Uani 1 1 d . . .
H23A H 0.1319 0.1035 0.9235 0.045 Uiso 1 1 calc R B .
C28 C 1.0732(3) 0.0673(2) 0.7175(2) 0.0339(6) Uani 1 1 d . . .
H28A H 1.1388 0.1026 0.7053 0.051 Uiso 1 1 calc R . .
H28B H 1.1191 -0.0078 0.7292 0.051 Uiso 1 1 calc R . .
H28C H 1.0280 0.0671 0.7763 0.051 Uiso 1 1 calc R . .
C29 C 1.0241(3) 0.1432(2) 0.5230(2) 0.0229(5) Uani 1 1 d . . .
H29A H 1.0864 0.1833 0.5021 0.027 Uiso 1 1 calc R . .
H29B H 1.0657 0.0727 0.5220 0.027 Uiso 1 1 calc R . .
C30 C 0.6837(2) 0.3777(2) 0.46470(18) 0.0202(5) Uani 1 1 d . . .
C32 C 0.8155(3) 0.3220(2) 0.71838(19) 0.0214(5) Uani 1 1 d . . .
C33 C 0.7152(3) 0.3189(2) 0.7977(2) 0.0255(5) Uani 1 1 d . . .
H33A H 0.6245 0.3407 0.7659 0.031 Uiso 1 1 calc R . .
C34 C 0.7548(4) 0.1995(3) 0.8842(2) 0.0397(7) Uani 1 1 d . . .
H34A H 0.7585 0.1508 0.8568 0.060 Uiso 1 1 calc R . .
H34B H 0.6880 0.1958 0.9326 0.060 Uiso 1 1 calc R . .
H34C H 0.8427 0.1769 0.9174 0.060 Uiso 1 1 calc R . .
C35 C 0.7075(4) 0.3994(3) 0.8366(2) 0.0393(7) Uani 1 1 d . . .
H35A H 0.6828 0.4732 0.7805 0.059 Uiso 1 1 calc R . .
H35B H 0.7948 0.3784 0.8697 0.059 Uiso 1 1 calc R . .
H35C H 0.6399 0.3976 0.8843 0.059 Uiso 1 1 calc R . .
C36 C 0.9544(3) 0.2173(2) 0.3002(2) 0.0304(6) Uani 1 1 d . . .
C37 C 0.9001(4) 0.2762(3) 0.1891(2) 0.0430(8) Uani 1 1 d . . .
H37A H 0.8270 0.3480 0.1722 0.052 Uiso 1 1 calc R . .
C38 C 1.0139(8) 0.2927(10) 0.1218(4) 0.128(5) Uani 0.96(3) 1 d P . .
H10A H 0.9782 0.3300 0.0516 0.191 Uiso 0.96(16) 1 calc PR . .
H10B H 1.0832 0.2216 0.1374 0.191 Uiso 1.0(2) 1 calc PR . .
H10C H 1.0527 0.3369 0.1334 0.191 Uiso 0.96(19) 1 calc PR . .
C39 C 0.8461(9) 0.2021(5) 0.1714(5) 0.112(3) Uani 1 1 d . . .
H39A H 0.7727 0.1906 0.2129 0.168 Uiso 1 1 calc R . .
H39B H 0.9182 0.1317 0.1891 0.168 Uiso 1 1 calc R . .
H39C H 0.8132 0.2370 0.1009 0.168 Uiso 1 1 calc R . .
O1' O 0.5892(2) 0.74535(16) 0.64909(14) 0.0269(4) Uani 1 1 d . . .
O2' O 0.6722(3) 0.8594(2) 0.66463(18) 0.0580(8) Uani 1 1 d . . .
O3' O 0.77453(18) 0.61861(15) 0.57700(13) 0.0236(4) Uani 1 1 d . . .
H3'A H 0.7798 0.5538 0.6018 0.035 Uiso 1 1 calc R . .
O4' O 0.61015(16) 0.73114(13) 0.33596(12) 0.0188(3) Uani 1 1 d . . .
O5' O 0.81494(19) 0.64583(17) 0.29674(16) 0.0299(4) Uani 1 1 d . . .
O6' O 0.4578(2) 1.10010(16) 0.33334(17) 0.0350(5) Uani 1 1 d . . .
H6'A H 0.4172 1.1673 0.2992 0.052 Uiso 1 1 calc R . .
O7' O 0.3500(2) 1.02649(17) 0.16357(16) 0.0360(5) Uani 1 1 d . . .
O8' O 0.4025(3) 1.17222(18) 0.13740(18) 0.0450(6) Uani 1 1 d . . .
O9' O 0.3852(2) 0.48052(16) 0.34188(15) 0.0342(5) Uani 1 1 d . B .
O10' O 0.28068(18) 0.65898(14) 0.28017(13) 0.0241(4) Uani 1 1 d . B .
O11' O -0.0027(2) 0.99864(17) 0.06867(16) 0.0383(5) Uani 1 1 d . B .
O12' O 0.60241(19) 0.52420(15) 0.58803(14) 0.0269(4) Uani 1 1 d . B .
C1' C 0.5869(3) 0.7913(2) 0.54037(19) 0.0212(5) Uani 1 1 d . . .
C2' C 0.6475(2) 0.6899(2) 0.51852(18) 0.0183(5) Uani 1 1 d . B .
C3' C 0.6749(2) 0.75006(19) 0.40347(18) 0.0175(5) Uani 1 1 d . . .
H3'B H 0.7738 0.7236 0.3991 0.021 Uiso 1 1 calc R . .
C4' C 0.6256(2) 0.87390(19) 0.37493(19) 0.0192(5) Uani 1 1 d . . .
C5' C 0.4667(3) 0.9160(2) 0.3728(2) 0.0219(5) Uani 1 1 d . . .
H5'A H 0.4340 0.8814 0.3418 0.026 Uiso 1 1 calc R . .
C6' C 0.3948(3) 1.0421(2) 0.3102(2) 0.0292(6) Uani 1 1 d . . .
H6'B H 0.3017 1.0606 0.3304 0.035 Uiso 1 1 calc R . .
C7' C 0.3825(3) 1.0770(2) 0.1969(2) 0.0303(6) Uani 1 1 d . . .
C8' C 0.4072(2) 0.69168(19) 0.49996(17) 0.0178(5) Uani 1 1 d . B .
C9' C 0.3491(3) 0.7931(2) 0.5167(2) 0.0294(6) Uani 1 1 d . . .
H9'A H 0.3549 0.7600 0.5912 0.035 Uiso 1 1 calc R . .
C10' C 0.4395(3) 0.8644(2) 0.4881(2) 0.0231(5) Uani 1 1 d . . .
C11C C 0.2005(4) 0.8463(3) 0.4881(3) 0.0501(9) Uani 1 1 d . . .
H103 H 0.1553 0.8025 0.5411 0.060 Uiso 1 1 calc R . .
H101 H 0.1692 0.9194 0.4840 0.060 Uiso 1 1 calc R . .
C12C C 0.1605(4) 0.8580(3) 0.3906(3) 0.0538(9) Uani 1 1 d . . .
H12D H 0.2077 0.8997 0.3376 0.065 Uiso 1 1 calc R . .
H12E H 0.0631 0.8996 0.3730 0.065 Uiso 1 1 calc R . .
C13' C 0.1953(3) 0.7417(2) 0.3955(2) 0.0273(6) Uani 1 1 d . B .
C14' C 0.3314(2) 0.66128(18) 0.45931(18) 0.0178(5) Uani 1 1 d . . .
C15' C 0.3776(2) 0.55343(19) 0.45864(18) 0.0161(4) Uani 1 1 d . B .
C16' C 0.3530(3) 0.5592(2) 0.35770(19) 0.0217(5) Uani 1 1 d . . .
C17' C 0.2315(3) 0.7623(2) 0.2870(2) 0.0230(5) Uani 1 1 d . . .
H17B H 0.3055 0.7917 0.2716 0.028 Uiso 1 1 calc R B .
C19' C 0.3765(3) 0.9505(2) 0.5280(2) 0.0296(6) Uani 1 1 d . . .
H19A H 0.3626 0.9128 0.5986 0.044 Uiso 1 1 calc R . .
H19B H 0.2905 1.0034 0.4894 0.044 Uiso 1 1 calc R . .
H19C H 0.4375 0.9886 0.5207 0.044 Uiso 1 1 calc R . .
C18' C 0.0849(3) 0.6932(3) 0.4294(2) 0.0388(7) Uani 1 1 d . . .
H18D H 0.1156 0.6221 0.4308 0.058 Uiso 1 1 calc R B .
H18E H 0.0042 0.7423 0.3826 0.058 Uiso 1 1 calc R . .
H18F H 0.0646 0.6842 0.4963 0.058 Uiso 1 1 calc R . .
C20' C 0.1188(3) 0.8409(2) 0.2042(2) 0.0254(5) Uani 1 1 d . B .
C21' C 0.1123(3) 0.9444(2) 0.1346(2) 0.0366(7) Uani 1 1 d . . .
H21B H 0.1776 0.9744 0.1322 0.044 Uiso 1 1 calc R B .
C22' C -0.0005(3) 0.8295(2) 0.17930(19) 0.0262(5) Uani 1 1 d . . .
H22B H -0.0254 0.7673 0.2128 0.031 Uiso 1 1 calc R B .
C23' C -0.0697(3) 0.9261(3) 0.0980(2) 0.0323(6) Uani 1 1 d . B .
H23B H -0.1521 0.9415 0.0660 0.039 Uiso 1 1 calc R . .
C28' C 0.6856(3) 0.9384(2) 0.2813(2) 0.0255(5) Uani 1 1 d . . .
H28D H 0.7835 0.9046 0.2916 0.038 Uiso 1 1 calc R . .
H28E H 0.6584 1.0138 0.2694 0.038 Uiso 1 1 calc R . .
H28F H 0.6532 0.9379 0.2235 0.038 Uiso 1 1 calc R . .
C29' C 0.6707(3) 0.8625(2) 0.47651(19) 0.0208(5) Uani 1 1 d . . .
H29C H 0.7682 0.8236 0.4957 0.025 Uiso 1 1 calc R . .
H29D H 0.6415 0.9333 0.4770 0.025 Uiso 1 1 calc R . .
C30' C 0.5522(3) 0.6253(2) 0.53931(17) 0.0188(5) Uani 1 1 d . . .
C31' C 0.3828(5) 1.2118(3) 0.0291(3) 0.0583(10) Uani 1 1 d . . .
H31G H 0.3998 1.2800 -0.0074 0.087 Uiso 1 1 calc R . .
H31H H 0.2907 1.2246 0.0108 0.087 Uiso 1 1 calc R . .
H31I H 0.4451 1.1570 0.0118 0.087 Uiso 1 1 calc R . .
C32' C 0.6919(3) 0.68272(19) 0.28312(18) 0.0197(5) Uani 1 1 d . . .
C33' C 0.6094(3) 0.6849(2) 0.20455(19) 0.0241(5) Uani 1 1 d . . .
H33B H 0.5292 0.6677 0.2347 0.029 Uiso 1 1 calc R . .
C34' C 0.6907(3) 0.5993(2) 0.1698(2) 0.0325(6) Uani 1 1 d . . .
H34D H 0.7202 0.5263 0.2275 0.049 Uiso 1 1 calc R . .
H34E H 0.7691 0.6157 0.1391 0.049 Uiso 1 1 calc R . .
H34F H 0.6341 0.6021 0.1210 0.049 Uiso 1 1 calc R . .
C35' C 0.5603(4) 0.8028(3) 0.1145(3) 0.0490(9) Uani 1 1 d . . .
H35D H 0.5093 0.8550 0.1384 0.073 Uiso 1 1 calc R . .
H35E H 0.5030 0.8068 0.0653 0.073 Uiso 1 1 calc R . .
H35F H 0.6378 0.8205 0.0835 0.073 Uiso 1 1 calc R . .
C36' C 0.6331(4) 0.7834(3) 0.7019(2) 0.0386(7) Uani 1 1 d . D .
C37' C 0.6180(5) 0.7216(4) 0.8141(3) 0.0578(9) Uani 1 1 d . . .
H37B H 0.6162 0.6485 0.8317 0.069 Uiso 1 1 calc R C 1
C38' C 0.7352(7) 0.7090(5) 0.8773(4) 0.0578(9) Uani 0.702(8) 1 d P D 1
H38A H 0.8203 0.6647 0.8649 0.087 Uiso 0.702(8) 1 calc PR D 1
H38B H 0.7224 0.6734 0.9483 0.087 Uiso 0.702(8) 1 calc PR D 1
H38C H 0.7368 0.7812 0.8583 0.087 Uiso 0.702(8) 1 calc PR D 1
C39' C 0.4828(7) 0.7930(5) 0.8357(4) 0.0578(9) Uani 0.702(8) 1 d P D 1
H39D H 0.4078 0.8016 0.7967 0.087 Uiso 0.702(8) 1 calc PR D 1
H39E H 0.4853 0.8648 0.8168 0.087 Uiso 0.702(8) 1 calc PR D 1
H39F H 0.4713 0.7569 0.9069 0.087 Uiso 0.702(8) 1 calc PR D 1
N1 N 0.0012(4) 0.7059(2) 0.6865(2) 0.0514(8) Uani 1 1 d . . .
C4E C 0.0170(4) 0.6145(3) 0.7204(3) 0.0400(7) Uani 1 1 d . . .
C3E C 0.0396(4) 0.4978(3) 0.7652(3) 0.0511(9) Uani 1 1 d . . .
H3E1 H 0.1359 0.4554 0.7814 0.077 Uiso 1 1 calc R . .
H3E2 H 0.0039 0.4839 0.7178 0.077 Uiso 1 1 calc R . .
H3E3 H -0.0058 0.4763 0.8263 0.077 Uiso 1 1 calc R . .
N2 N 0.1804(5) 0.5066(4) 0.9807(3) 0.0728(11) Uani 1 1 d . . .
C1E C 0.3002(5) 0.6191(4) 0.8290(3) 0.0649(12) Uani 1 1 d . . .
H1E1 H 0.2465 0.6971 0.8010 0.097 Uiso 1 1 calc R . .
H1E2 H 0.3076 0.5967 0.7772 0.097 Uiso 1 1 calc R . .
H1E3 H 0.3897 0.6053 0.8537 0.097 Uiso 1 1 calc R . .
C2E C 0.2348(5) 0.5561(4) 0.9125(4) 0.0669(11) Uani 1 1 d . . .
N3 N 0.5679(5) 0.4961(3) 0.0191(3) 0.0686(10) Uani 1 1 d . . .
C7E C 0.5263(4) 0.4410(4) 0.0887(3) 0.0565(9) Uani 1 1 d . . .
N4 N 0.2388(3) 0.2914(2) 0.3251(2) 0.0467(7) Uani 1 1 d . . .
C6E C 0.1762(3) 0.3845(3) 0.2861(2) 0.0366(7) Uani 1 1 d . . .
C5E C 0.0977(4) 0.5024(3) 0.2364(3) 0.0509(9) Uani 1 1 d . . .
H5E1 H 0.1511 0.5416 0.2405 0.076 Uiso 1 1 calc R . .
H5E2 H 0.0160 0.5170 0.2695 0.076 Uiso 1 1 calc R . .
H5E3 H 0.0736 0.5269 0.1662 0.076 Uiso 1 1 calc R . .
C8E C 0.4734(7) 0.3724(5) 0.1769(5) 0.096(2) Uani 1 1 d . . .
H8E1 H 0.5327 0.2960 0.2030 0.144 Uiso 1 1 calc R . .
H8E2 H 0.3837 0.3807 0.1580 0.144 Uiso 1 1 calc R . .
H8E3 H 0.4687 0.3950 0.2284 0.144 Uiso 1 1 calc R . .
C10 C 0.7978(2) 0.1381(2) 0.5173(2) 0.0215(5) Uani 1 1 d . B .
C19 C 0.8278(3) 0.0531(2) 0.4773(2) 0.0274(6) Uani 1 1 d . . .
H19D H 0.7907 0.0910 0.4075 0.041 Uiso 1 1 calc R B .
H19E H 0.7867 -0.0006 0.5175 0.041 Uiso 1 1 calc R . .
H19F H 0.9248 0.0160 0.4821 0.041 Uiso 1 1 calc R . .

loop_
_atom_site_aniso_label
_atom_site_aniso_U_11
_atom_site_aniso_U_22
_atom_site_aniso_U_33
_atom_site_aniso_U_23
_atom_site_aniso_U_13
_atom_site_aniso_U_12
O1 0.0266(10) 0.0305(10) 0.0243(9) -0.0142(8) 0.0049(8) -0.0035(8)
O2 0.0294(12) 0.0542(14) 0.0428(12) -0.0322(11) 0.0059(9) -0.0022(11)
O3 0.0192(9) 0.0171(8) 0.0315(10) -0.0055(7) 0.0063(7) -0.0075(7)
O4 0.0225(9) 0.0202(8) 0.0249(9) -0.0120(7) 0.0026(7) -0.0117(7)
O5 0.0272(10) 0.0277(10) 0.0400(11) -0.0201(9) 0.0016(8) -0.0137(8)
O6 0.0623(15) 0.0221(10) 0.0424(12) -0.0172(9) -0.0005(11) -0.0116(10)
O7 0.127(3) 0.0504(15) 0.0413(13) -0.0293(12) 0.0391(16) -0.0591(17)
O9 0.0644(14) 0.0271(10) 0.0274(10) -0.0177(8) 0.0188(9) -0.0230(10)
O10 0.0354(10) 0.0189(9) 0.0183(8) -0.0054(7) 0.0002(7) -0.0143(8)
O11 0.092(2) 0.0363(13) 0.0352(12) -0.0047(10) 0.0147(13) -0.0372(14)
O12 0.0206(9) 0.0201(9) 0.0242(9) -0.0034(7) 0.0071(7) -0.0036(7)
C1 0.0173(12) 0.0212(12) 0.0248(12) -0.0124(10) 0.0027(10) -0.0045(10)
C2 0.0157(12) 0.0182(11) 0.0236(12) -0.0076(10) 0.0037(9) -0.0075(10)
C3 0.0169(11) 0.0151(11) 0.0268(12) -0.0103(10) 0.0008(9) -0.0068(9)
C4 0.0230(12) 0.0146(11) 0.0305(13) -0.0102(10) -0.0020(10) -0.0058(10)
C5 0.0327(14) 0.0235(13) 0.0301(13) -0.0168(11) 0.0064(11) -0.0152(11)
C6 0.065(2) 0.0261(15) 0.0334(15) -0.0169(13) 0.0139(14) -0.0281(15)
C7 0.143(4) 0.0268(14) 0.0358(15) -0.0144(13) 0.0086(19) -0.0380(19)
O8A 0.083(6) 0.031(3) 0.028(3) -0.010(2) -0.025(5) 0.012(5)
C31A 0.143(4) 0.0268(14) 0.0358(15) -0.0144(13) 0.0086(19) -0.0380(19)
O8B 0.086(6) 0.022(3) 0.032(3) -0.012(2) -0.028(5) 0.014(4)
C31B 0.143(4) 0.0268(14) 0.0358(15) -0.0144(13) 0.0086(19) -0.0380(19)
C8 0.0155(11) 0.0167(11) 0.0223(11) -0.0093(10) -0.0006(9) -0.0039(9)
C9 0.0127(12) 0.0529(19) 0.082(2) -0.0570(19) 0.0068(14) -0.0081(13)
C11A 0.022(3) 0.018(2) 0.025(4) -0.009(3) 0.007(2) -0.011(2)
C12A 0.027(4) 0.018(3) 0.027(3) -0.012(2) 0.008(3) -0.012(3)
C11B 0.020(3) 0.013(3) 0.025(4) -0.012(3) 0.000(2) -0.005(2)
C12B 0.014(3) 0.016(3) 0.029(3) -0.013(2) -0.002(3) -0.007(3)
C13 0.0435(16) 0.0222(13) 0.0283(13) -0.0164(11) 0.0189(12) -0.0231(12)
C14 0.0190(12) 0.0156(11) 0.0191(11) -0.0079(9) 0.0008(9) -0.0074(10)
C15 0.0139(11) 0.0167(11) 0.0224(12) -0.0092(9) 0.0021(9) -0.0075(9)
C16 0.0237(12) 0.0167(11) 0.0214(12) -0.0078(10) 0.0020(9) -0.0111(10)
C17 0.0226(13) 0.0166(12) 0.0299(13) -0.0078(10) 0.0032(11) -0.0048(10)
C18 0.054(2) 0.079(2) 0.0214(13) -0.0207(15) 0.0125(13) -0.0561(19)
C20 0.0417(16) 0.0194(12) 0.0220(12) -0.0069(10) 0.0056(11) -0.0148(12)
C21 0.054(2) 0.0242(14) 0.0318(15) -0.0047(12) 0.0093(14) -0.0073(14)
C22 0.0345(15) 0.0334(14) 0.0225(12) -0.0117(11) 0.0083(11) -0.0211(13)
C23 0.059(2) 0.0432(18) 0.0218(13) -0.0117(13) 0.0145(13) -0.0375(17)
C28 0.0408(16) 0.0181(12) 0.0391(15) -0.0141(12) -0.0120(13) -0.0023(12)
C29 0.0169(12) 0.0193(12) 0.0351(14) -0.0153(11) 0.0015(10) -0.0056(10)
C30 0.0175(12) 0.0232(13) 0.0194(11) -0.0120(10) 0.0018(9) -0.0043(10)
C32 0.0224(12) 0.0139(11) 0.0246(12) -0.0071(9) -0.0057(10) -0.0042(10)
C33 0.0281(13) 0.0226(13) 0.0231(12) -0.0100(11) -0.0034(10) -0.0059(11)
C34 0.056(2) 0.0264(14) 0.0282(14) -0.0080(12) 0.0037(13) -0.0120(14)
C35 0.0546(19) 0.0376(16) 0.0307(15) -0.0200(13) 0.0045(14) -0.0167(15)
C36 0.0230(14) 0.0366(15) 0.0336(15) -0.0217(13) 0.0069(11) -0.0067(13)
C37 0.0400(18) 0.052(2) 0.0321(16) -0.0251(15) 0.0062(14) -0.0050(15)
C38 0.099(6) 0.247(12) 0.032(3) -0.031(4) 0.021(3) -0.108(7)
C39 0.179(7) 0.088(4) 0.068(3) -0.030(3) -0.047(4) -0.042(4)
O1' 0.0369(10) 0.0331(10) 0.0248(9) -0.0178(8) 0.0100(8) -0.0236(9)
O2' 0.106(2) 0.0721(18) 0.0383(13) -0.0334(13) 0.0231(13) -0.0702(18)
O3' 0.0227(9) 0.0187(8) 0.0269(9) -0.0057(7) -0.0043(7) -0.0104(7)
O4' 0.0178(8) 0.0194(8) 0.0214(8) -0.0118(7) 0.0040(6) -0.0066(7)
O5' 0.0212(10) 0.0376(11) 0.0426(11) -0.0283(9) 0.0101(8) -0.0116(8)
O6' 0.0370(11) 0.0182(9) 0.0479(12) -0.0164(9) -0.0004(9) -0.0059(8)
O7' 0.0351(11) 0.0329(11) 0.0347(11) -0.0128(9) 0.0005(9) -0.0105(9)
O8' 0.0549(14) 0.0236(10) 0.0396(12) -0.0048(9) 0.0005(11) -0.0092(10)
O9' 0.0458(12) 0.0256(10) 0.0262(10) -0.0157(8) -0.0098(9) 0.0004(9)
O10' 0.0239(9) 0.0192(8) 0.0187(8) -0.0066(7) 0.0011(7) 0.0005(7)
O11' 0.0346(11) 0.0268(10) 0.0294(10) 0.0038(8) -0.0071(9) -0.0067(9)
O12' 0.0304(10) 0.0202(9) 0.0257(9) -0.0030(7) -0.0064(7) -0.0131(8)
C1' 0.0292(13) 0.0230(12) 0.0213(12) -0.0132(10) 0.0091(10) -0.0176(11)
C2' 0.0164(11) 0.0180(11) 0.0205(12) -0.0086(10) 0.0011(9) -0.0068(10)
C3' 0.0170(11) 0.0177(11) 0.0214(12) -0.0115(10) 0.0032(9) -0.0071(9)
C4' 0.0182(12) 0.0146(11) 0.0262(12) -0.0103(10) 0.0054(10) -0.0071(9)
C5' 0.0200(12) 0.0195(12) 0.0277(13) -0.0137(10) 0.0026(10) -0.0054(10)
C6' 0.0260(14) 0.0196(13) 0.0394(15) -0.0160(12) 0.0002(11) -0.0020(11)
C7' 0.0260(14) 0.0204(13) 0.0356(15) -0.0117(12) 0.0011(11) -0.0005(11)
C8' 0.0223(12) 0.0145(11) 0.0170(11) -0.0056(9) 0.0056(9) -0.0106(10)
C9' 0.0272(14) 0.0403(16) 0.0477(16) -0.0366(14) 0.0217(12) -0.0230(13)
C10' 0.0233(12) 0.0226(12) 0.0334(14) -0.0192(11) 0.0109(11) -0.0128(11)
C11C 0.0361(18) 0.048(2) 0.085(3) -0.048(2) 0.0119(17) -0.0137(16)
C12C 0.043(2) 0.0403(19) 0.064(2) -0.0279(18) -0.0152(17) 0.0094(16)
C13' 0.0214(13) 0.0259(13) 0.0266(13) -0.0135(11) -0.0084(11) 0.0042(11)
C14' 0.0174(12) 0.0116(11) 0.0197(11) -0.0050(9) 0.0020(9) -0.0035(9)
C15' 0.0120(10) 0.0162(11) 0.0213(11) -0.0093(9) 0.0027(9) -0.0058(9)
C16' 0.0209(12) 0.0182(12) 0.0207(12) -0.0066(10) 0.0012(10) -0.0048(10)
C17' 0.0211(12) 0.0150(11) 0.0274(13) -0.0051(10) 0.0003(10) -0.0069(10)
C19' 0.0295(14) 0.0318(14) 0.0431(16) -0.0275(13) 0.0140(12) -0.0166(12)
C18' 0.0172(13) 0.068(2) 0.0216(13) -0.0168(14) 0.0032(11) -0.0108(14)
C20' 0.0248(13) 0.0202(12) 0.0228(12) -0.0057(10) -0.0015(10) -0.0045(11)
C21' 0.0312(15) 0.0256(14) 0.0361(15) 0.0000(12) -0.0067(12) -0.0099(12)
C22' 0.0236(13) 0.0285(14) 0.0213(12) -0.0081(11) 0.0011(10) -0.0088(11)
C23' 0.0248(14) 0.0363(15) 0.0251(13) -0.0105(12) -0.0042(11) -0.0036(12)
C28' 0.0245(13) 0.0189(12) 0.0305(13) -0.0093(11) 0.0064(11) -0.0090(10)
C29' 0.0230(12) 0.0170(11) 0.0262(12) -0.0118(10) 0.0058(10) -0.0098(10)
C30' 0.0251(13) 0.0207(12) 0.0152(11) -0.0094(10) 0.0033(9) -0.0122(10)
C31' 0.079(3) 0.042(2) 0.0385(19) -0.0044(16) 0.0048(18) -0.025(2)
C32' 0.0252(13) 0.0146(11) 0.0207(11) -0.0087(9) 0.0061(10) -0.0091(10)
C33' 0.0286(14) 0.0256(13) 0.0200(12) -0.0125(11) 0.0037(10) -0.0096(11)
C34' 0.0471(17) 0.0268(14) 0.0255(13) -0.0152(12) 0.0041(12) -0.0117(13)
C35' 0.073(2) 0.0277(16) 0.0305(16) -0.0102(13) -0.0115(16) -0.0019(16)
C36' 0.061(2) 0.0481(18) 0.0311(15) -0.0243(14) 0.0146(14) -0.0405(17)
C37' 0.095(2) 0.0755(19) 0.0314(12) -0.0305(13) 0.0289(13) -0.0583(18)
C38' 0.095(2) 0.0755(19) 0.0314(12) -0.0305(13) 0.0289(13) -0.0583(18)
C39' 0.095(2) 0.0755(19) 0.0314(12) -0.0305(13) 0.0289(13) -0.0583(18)
N1 0.079(2) 0.0361(16) 0.0521(17) -0.0269(14) 0.0226(16) -0.0304(15)
C4E 0.0466(19) 0.0380(18) 0.0424(17) -0.0209(14) 0.0088(14) -0.0211(15)
C3E 0.053(2) 0.0352(17) 0.071(2) -0.0224(17) 0.0074(18) -0.0266(16)
N2 0.095(3) 0.069(2) 0.062(2) -0.0224(19) 0.015(2) -0.050(2)
C1E 0.080(3) 0.091(3) 0.046(2) -0.033(2) 0.006(2) -0.054(3)
C2E 0.069(3) 0.069(3) 0.069(3) -0.039(2) 0.000(2) -0.022(2)
N3 0.088(3) 0.073(2) 0.052(2) -0.0254(19) 0.0088(19) -0.043(2)
C7E 0.059(2) 0.066(3) 0.055(2) -0.033(2) 0.0096(19) -0.029(2)
N4 0.0462(16) 0.0364(16) 0.0587(18) -0.0274(14) -0.0018(14) -0.0077(13)
C6E 0.0301(15) 0.0338(17) 0.0426(17) -0.0196(14) 0.0010(13) -0.0053(13)
C5E 0.0352(18) 0.0282(16) 0.070(2) -0.0121(16) 0.0043(17) -0.0053(14)
C8E 0.114(5) 0.090(4) 0.085(4) -0.041(3) 0.062(4) -0.051(4)
C10 0.0175(12) 0.0246(13) 0.0318(13) -0.0200(11) 0.0060(10) -0.0093(10)
C19 0.0232(13) 0.0291(13) 0.0421(15) -0.0260(13) 0.0061(11) -0.0104(11)

loop_
_atom_type_symbol
_atom_type_description
_atom_type_scat_dispersion_real
_atom_type_scat_dispersion_imag
_atom_type_scat_source
C C 0.0181 0.0091 'International Tables Vol C Tables 4.2.6.8 and 6.1.1.4'
H H 0.0000 0.0000 'International Tables Vol C Tables 4.2.6.8 and 6.1.1.4'
N N 0.0311 0.0180 'International Tables Vol C Tables 4.2.6.8 and 6.1.1.4'
O O 0.0492 0.0322 'International Tables Vol C Tables 4.2.6.8 and 6.1.1.4'

loop_
_geom_angle_atom_site_label_1
_geom_angle_atom_site_label_2
_geom_angle_atom_site_label_3
_geom_angle
C36 O1 C1 123.0(2)
C2 O3 H3A 109.5
C32 O4 C3 117.83(18)
C6 O6 H6 109.5
C16 O10 C17 124.85(19)
C21 O11 C23 106.5(2)
O1 C1 C29 122.9(2)
O1 C1 C2 107.01(19)
C29 C1 C2 101.24(19)
O1 C1 C10 110.9(2)
C29 C1 C10 103.3(2)
C2 C1 C10 110.82(19)
O3 C2 C30 109.6(2)
O3 C2 C1 108.79(19)
C30 C2 C1 113.19(19)
O3 C2 C3 108.28(19)
C30 C2 C3 115.44(19)
C1 C2 C3 101.07(19)
O4 C3 C4 111.74(19)
O4 C3 C2 114.59(19)
C4 C3 C2 105.11(19)
O4 C3 H3B 108.4
C4 C3 H3B 108.4
C2 C3 H3B 108.4
C28 C4 C29 116.8(2)
C28 C4 C3 112.4(2)
C29 C4 C3 99.29(19)
C28 C4 C5 116.6(2)
C29 C4 C5 102.9(2)
C3 C4 C5 107.1(2)
C6 C5 C4 115.0(2)
C6 C5 C10 115.2(2)
C4 C5 C10 104.0(2)
C6 C5 H5A 107.4
C4 C5 H5A 107.4
C10 C5 H5A 107.4
O6 C6 C7 113.4(3)
O6 C6 C5 111.5(2)
C7 C6 C5 111.0(2)
O6 C6 H6B 106.8
C7 C6 H6B 106.8
C5 C6 H6B 106.8
O7 C7 O8B 121.4(6)
O7 C7 C6 124.9(4)
O8B C7 C6 111.5(6)
O7 C7 O8A 126.7(5)
O8B C7 O8A 23.8(7)
C6 C7 O8A 107.8(5)
C31A O8A C7 110.8(8)
O8A C31A H31A 109.5
O8A C31A H31B 109.5
H31A C31A H31B 109.5
O8A C31A H31C 109.5
H31A C31A H31C 109.5
H31B C31A H31C 109.5
C7 O8B C31B 118.6(8)
O8B C31B H31D 109.5
O8B C31B H31E 109.5
H31D C31B H31E 109.5
O8B C31B H31F 109.5
H31D C31B H31F 109.5
H31E C31B H31F 109.5
C14 C8 C30 122.9(2)
C14 C8 C9 121.9(2)
C30 C8 C9 115.1(2)
C11B C9 C8 111.7(3)
C11B C9 C10 126.2(3)
C8 C9 C10 115.6(2)
C11B C9 C11A 35.9(3)
C8 C9 C11A 108.6(3)
C10 C9 C11A 103.2(3)
C12A C11A C9 117.1(5)
C12A C11A H11A 108.0
C9 C11A H11A 108.0
C12A C11A H11B 108.0
C9 C11A H11B 108.0
H11A C11A H11B 107.3
C11A C12A C13 136.6(5)
C11A C12A H108 103.0
C13 C12A H108 103.0
C11A C12A H106 103.0
C13 C12A H106 103.0
H108 C12A H106 105.1
C9 C11B C12B 127.0(4)
C9 C11B H104 105.6
C12B C11B H104 105.6
C9 C11B H102 105.6
C12B C11B H102 105.6
H104 C11B H102 106.1
C13 C12B C11B 112.4(4)
C13 C12B H107 109.1
C11B C12B H107 109.1
C13 C12B H105 109.1
C11B C12B H105 109.1
H107 C12B H105 107.9
C14 C13 C18 112.0(2)
C14 C13 C12B 115.1(3)
C18 C13 C12B 95.4(4)
C14 C13 C17 102.2(2)
C18 C13 C17 111.6(2)
C12B C13 C17 120.8(4)
C14 C13 C12A 106.8(3)
C18 C13 C12A 122.8(4)
C12B C13 C12A 28.7(2)
C17 C13 C12A 98.9(3)
C8 C14 C15 124.1(2)
C8 C14 C13 123.2(2)
C15 C14 C13 112.3(2)
C15' C15 C14 125.0(2)
C15' C15 C16 119.4(2)
C14 C15 C16 114.7(2)
O9 C16 O10 116.1(2)
O9 C16 C15 126.2(2)
O10 C16 C15 117.5(2)
O10 C17 C20 105.5(2)
O10 C17 C13 111.1(2)
C20 C17 C13 116.7(2)
O10 C17 H17A 107.7
C20 C17 H17A 107.7
C13 C17 H17A 107.7
C13 C18 H18A 109.5
C13 C18 H18B 109.5
H18A C18 H18B 109.5
C13 C18 H18C 109.5
H18A C18 H18C 109.5
H18B C18 H18C 109.5
C21 C20 C22 105.8(3)
C21 C20 C17 125.3(3)
C22 C20 C17 128.8(3)
O11 C21 C20 110.4(3)
O11 C21 H21A 124.8
C20 C21 H21A 124.8
C23 C22 C20 108.1(3)
C23 C22 H22A 126.0
C20 C22 H22A 126.0
C22 C23 O11 109.2(3)
C22 C23 H23A 125.4
O11 C23 H23A 125.4
C4 C28 H28A 109.5
C4 C28 H28B 109.5
H28A C28 H28B 109.5
C4 C28 H28C 109.5
H28A C28 H28C 109.5
H28B C28 H28C 109.5
C1 C29 C4 94.19(19)
C1 C29 H29A 112.9
C4 C29 H29A 112.9
C1 C29 H29B 112.9
C4 C29 H29B 112.9
H29A C29 H29B 110.3
O12 C30 C8 125.4(2)
O12 C30 C2 118.0(2)
C8 C30 C2 116.6(2)
O5 C32 O4 123.3(2)
O5 C32 C33 125.4(2)
O4 C32 C33 111.3(2)
C32 C33 C35 111.9(2)
C32 C33 C34 108.9(2)
C35 C33 C34 111.7(2)
C32 C33 H33A 108.1
C35 C33 H33A 108.1
C34 C33 H33A 108.1
C33 C34 H34A 109.5
C33 C34 H34B 109.5
H34A C34 H34B 109.5
C33 C34 H34C 109.5
H34A C34 H34C 109.5
H34B C34 H34C 109.5
C33 C35 H35A 109.5
C33 C35 H35B 109.5
H35A C35 H35B 109.5
C33 C35 H35C 109.5
H35A C35 H35C 109.5
H35B C35 H35C 109.5
O2 C36 O1 124.9(3)
O2 C36 C37 124.3(3)
O1 C36 C37 110.7(2)
C38 C37 C36 110.3(3)
C38 C37 C39 107.6(6)
C36 C37 C39 108.1(3)
C38 C37 H37A 110.3
C36 C37 H37A 110.3
C39 C37 H37A 110.3
C37 C38 H10A 109.5
C37 C38 H10B 109.5
H10A C38 H10B 109.5
C37 C38 H10C 109.5
H10A C38 H10C 109.5
H10B C38 H10C 109.5
C37 C39 H39A 109.5
C37 C39 H39B 109.5
H39A C39 H39B 109.5
C37 C39 H39C 109.5
H39A C39 H39C 109.5
H39B C39 H39C 109.5
C36' O1' C1' 123.2(2)
C2' O3' H3'A 109.5
C32' O4' C3' 117.39(18)
C6' O6' H6'A 109.5
C7' O8' C31' 115.4(3)
C16' O10' C17' 123.5(2)
C21' O11' C23' 106.0(2)
O1' C1' C29' 123.4(2)
O1' C1' C10' 111.2(2)
C29' C1' C10' 103.3(2)
O1' C1' C2' 106.12(19)
C29' C1' C2' 101.39(18)
C10' C1' C2' 110.95(19)
O3' C2' C30' 110.30(19)
O3' C2' C1' 109.09(19)
C30' C2' C1' 113.33(19)
O3' C2' C3' 108.21(18)
C30' C2' C3' 114.97(19)
C1' C2' C3' 100.41(18)
O4' C3' C4' 112.16(19)
O4' C3' C2' 114.20(18)
C4' C3' C2' 105.07(18)
O4' C3' H3'B 108.4
C4' C3' H3'B 108.4
C2' C3' H3'B 108.4
C28' C4' C3' 112.09(19)
C28' C4' C29' 116.7(2)
C3' C4' C29' 99.17(19)
C28' C4' C5' 117.2(2)
C3' C4' C5' 107.09(18)
C29' C4' C5' 102.66(19)
C6' C5' C4' 114.6(2)
C6' C5' C10' 115.5(2)
C4' C5' C10' 104.3(2)
C6' C5' H5'A 107.3
C4' C5' H5'A 107.3
C10' C5' H5'A 107.3
O6' C6' C7' 113.3(2)
O6' C6' C5' 111.5(2)
C7' C6' C5' 110.9(2)
O6' C6' H6'B 106.9
C7' C6' H6'B 106.9
C5' C6' H6'B 106.9
O7' C7' O8' 123.0(3)
O7' C7' C6' 123.1(3)
O8' C7' C6' 113.8(2)
C14' C8' C30' 123.2(2)
C14' C8' C9' 123.0(2)
C30' C8' C9' 113.7(2)
C11C C9' C8' 110.4(2)
C11C C9' C10' 120.6(3)
C8' C9' C10' 115.2(2)
C11C C9' H9'A 102.5
C8' C9' H9'A 102.5
C10' C9' H9'A 102.5
C1' C10' C9' 110.8(2)
C1' C10' C19' 108.3(2)
C9' C10' C19' 107.41(19)
C1' C10' C5' 101.16(19)
C9' C10' C5' 114.5(2)
C19' C10' C5' 114.5(2)
C12C C11C C9' 113.3(3)
C12C C11C H103 108.9
C9' C11C H103 108.9
C12C C11C H101 108.9
C9' C11C H101 108.9
H103 C11C H101 107.7
C11C C12C C13' 111.5(3)
C11C C12C H12D 109.3
C13' C12C H12D 109.3
C11C C12C H12E 109.3
C13' C12C H12E 109.3
H12D C12C H12E 108.0
C18' C13' C14' 112.0(2)
C18' C13' C17' 113.0(2)
C14' C13' C17' 102.3(2)
C18' C13' C12C 115.4(3)
C14' C13' C12C 109.5(2)
C17' C13' C12C 103.5(3)
C8' C14' C15' 124.4(2)
C8' C14' C13' 122.7(2)
C15' C14' C13' 112.4(2)
C15 C15' C14' 124.4(2)
C15 C15' C16' 118.9(2)
C14' C15' C16' 115.7(2)
O9' C16' O10' 116.4(2)
O9' C16' C15' 125.3(2)
O10' C16' C15' 118.1(2)
O10' C17' C20' 105.8(2)
O10' C17' C13' 111.14(19)
C20' C17' C13' 116.1(2)
O10' C17' H17B 107.9
C20' C17' H17B 107.9
C13' C17' H17B 107.9
C10' C19' H19A 109.5
C10' C19' H19B 109.5
H19A C19' H19B 109.5
C10' C19' H19C 109.5
H19A C19' H19C 109.5
H19B C19' H19C 109.5
C13' C18' H18D 109.5
C13' C18' H18E 109.5
H18D C18' H18E 109.5
C13' C18' H18F 109.5
H18D C18' H18F 109.5
H18E C18' H18F 109.5
C21' C20' C22' 105.7(2)
C21' C20' C17' 123.4(3)
C22' C20' C17' 130.9(2)
C20' C21' O11' 110.9(3)
C20' C21' H21B 124.5
O11' C21' H21B 124.5
C23' C22' C20' 106.5(2)
C23' C22' H22B 126.7
C20' C22' H22B 126.7
C22' C23' O11' 110.8(2)
C22' C23' H23B 124.6
O11' C23' H23B 124.6
C4' C28' H28D 109.5
C4' C28' H28E 109.5
H28D C28' H28E 109.5
C4' C28' H28F 109.5
H28D C28' H28F 109.5
H28E C28' H28F 109.5
C1' C29' C4' 94.41(18)
C1' C29' H29C 112.8
C4' C29' H29C 112.8
C1' C29' H29D 112.8
C4' C29' H29D 112.8
H29C C29' H29D 110.3
O12' C30' C8' 126.0(2)
O12' C30' C2' 117.2(2)
C8' C30' C2' 116.8(2)
O8' C31' H31G 109.5
O8' C31' H31H 109.5
H31G C31' H31H 109.5
O8' C31' H31I 109.5
H31G C31' H31I 109.5
H31H C31' H31I 109.5
O5' C32' O4' 123.4(2)
O5' C32' C33' 125.4(2)
O4' C32' C33' 111.1(2)
C32' C33' C34' 111.9(2)
C32' C33' C35' 108.4(2)
C34' C33' C35' 111.1(2)
C32' C33' H33B 108.4
C34' C33' H33B 108.4
C35' C33' H33B 108.4
C33' C34' H34D 109.5
C33' C34' H34E 109.5
H34D C34' H34E 109.5
C33' C34' H34F 109.5
H34D C34' H34F 109.5
H34E C34' H34F 109.5
C33' C35' H35D 109.5
C33' C35' H35E 109.5
H35D C35' H35E 109.5
C33' C35' H35F 109.5
H35D C35' H35F 109.5
H35E C35' H35F 109.5
O2' C36' O1' 124.5(3)
O2' C36' C37' 124.5(3)
O1' C36' C37' 110.9(2)
C36' C37' C38' 109.9(3)
C36' C37' C39' 107.4(4)
C38' C37' C39' 108.3(4)
C36' C37' H37B 110.4
C38' C37' H37B 110.4
C39' C37' H37B 110.4
C37' C38' H38A 109.5
C37' C38' H38B 109.5
H38A C38' H38B 109.5
C37' C38' H38C 109.5
H38A C38' H38C 109.5
H38B C38' H38C 109.5
C37' C39' H39D 109.5
C37' C39' H39E 109.5
H39D C39' H39E 109.5
C37' C39' H39F 109.5
H39D C39' H39F 109.5
H39E C39' H39F 109.5
N1 C4E C3E 178.6(4)
C4E C3E H3E1 109.5
C4E C3E H3E2 109.5
H3E1 C3E H3E2 109.5
C4E C3E H3E3 109.5
H3E1 C3E H3E3 109.5
H3E2 C3E H3E3 109.5
C2E C1E H1E1 109.5
C2E C1E H1E2 109.5
H1E1 C1E H1E2 109.5
C2E C1E H1E3 109.5
H1E1 C1E H1E3 109.5
H1E2 C1E H1E3 109.5
N2 C2E C1E 178.8(5)
N3 C7E C8E 179.3(5)
N4 C6E C5E 179.7(4)
C6E C5E H5E1 109.5
C6E C5E H5E2 109.5
H5E1 C5E H5E2 109.5
C6E C5E H5E3 109.5
H5E1 C5E H5E3 109.5
H5E2 C5E H5E3 109.5
C7E C8E H8E1 109.5
C7E C8E H8E2 109.5
H8E1 C8E H8E2 109.5
C7E C8E H8E3 109.5
H8E1 C8E H8E3 109.5
H8E2 C8E H8E3 109.5
C19 C10 C9 107.3(2)
C19 C10 C1 108.51(19)
C9 C10 C1 112.0(2)
C19 C10 C5 114.0(2)
C9 C10 C5 114.0(2)
C1 C10 C5 101.01(19)
C10 C19 H19D 109.5
C10 C19 H19E 109.5
H19D C19 H19E 109.5
C10 C19 H19F 109.5
H19D C19 H19F 109.5
H19E C19 H19F 109.5

loop_
_geom_bond_atom_site_label_1
_geom_bond_atom_site_label_2
_geom_bond_distance
O1 C36 1.349(3)
O1 C1 1.436(3)
O2 C36 1.197(4)
O3 C2 1.415(3)
O3 H3A 0.8200
O4 C32 1.354(3)
O4 C3 1.446(3)
O5 C32 1.207(3)
O6 C6 1.414(4)
O6 H6 0.8200
O7 C7 1.186(5)
O9 C16 1.195(3)
O10 C16 1.354(3)
O10 C17 1.458(3)
O11 C21 1.352(4)
O11 C23 1.400(5)
O12 C30 1.215(3)
C1 C29 1.537(4)
C1 C2 1.552(3)
C1 C10 1.553(3)
C2 C30 1.529(3)
C2 C3 1.554(3)
C3 C4 1.543(3)
C3 H3B 0.9800
C4 C28 1.513(4)
C4 C29 1.541(4)
C4 C5 1.554(3)
C5 C6 1.533(4)
C5 C10 1.579(4)
C5 H5A 0.9800
C6 C7 1.524(5)
C6 H6B 0.9800
C7 O8B 1.187(10)
C7 O8A 1.583(11)
O8A C31A 1.396(12)
C31A H31A 0.9600
C31A H31B 0.9600
C31A H31C 0.9600
O8B C31B 1.492(12)
C31B H31D 0.9600
C31B H31E 0.9600
C31B H31F 0.9600
C8 C14 1.345(3)
C8 C30 1.478(3)
C8 C9 1.516(3)
C9 C11B 1.412(6)
C9 C10 1.551(4)
C9 C11A 1.715(6)
C11A C12A 1.010(8)
C11A H11A 0.9700
C11A H11B 0.9700
C12A C13 1.617(6)
C12A H108 0.9700
C12A H106 0.9700
C11B C12B 1.528(8)
C11B H104 0.9700
C11B H102 0.9700
C12B C13 1.526(5)
C12B H107 0.9700
C12B H105 0.9700
C13 C14 1.513(3)
C13 C18 1.523(5)
C13 C17 1.552(4)
C14 C15 1.478(3)
C15 C15' 1.358(3)
C15 C16 1.511(3)
C17 C20 1.486(4)
C17 H17A 0.9800
C18 H18A 0.9600
C18 H18B 0.9600
C18 H18C 0.9600
C20 C21 1.365(4)
C20 C22 1.419(4)
C21 H21A 0.9300
C22 C23 1.333(4)
C22 H22A 0.9300
C23 H23A 0.9300
C28 H28A 0.9600
C28 H28B 0.9600
C28 H28C 0.9600
C29 H29A 0.9700
C29 H29B 0.9700
C32 C33 1.512(4)
C33 C35 1.513(4)
C33 C34 1.530(4)
C33 H33A 0.9800
C34 H34A 0.9600
C34 H34B 0.9600
C34 H34C 0.9600
C35 H35A 0.9600
C35 H35B 0.9600
C35 H35C 0.9600
C36 C37 1.514(4)
C37 C38 1.508(6)
C37 C39 1.518(7)
C37 H37A 0.9800
C38 H10A 0.9600
C38 H10B 0.9600
C38 H10C 0.9600
C39 H39A 0.9600
C39 H39B 0.9600
C39 H39C 0.9600
O1' C36' 1.344(3)
O1' C1' 1.435(3)
O2' C36' 1.191(4)
O3' C2' 1.410(3)
O3' H3'A 0.8200
O4' C32' 1.352(3)
O4' C3' 1.442(3)
O5' C32' 1.205(3)
O6' C6' 1.413(3)
O6' H6'A 0.8200
O7' C7' 1.211(4)
O8' C7' 1.336(4)
O8' C31' 1.446(5)
O9' C16' 1.205(3)
O10' C16' 1.348(3)
O10' C17' 1.458(3)
O11' C21' 1.362(4)
O11' C23' 1.364(4)
O12' C30' 1.219(3)
C1' C29' 1.533(3)
C1' C10' 1.550(4)
C1' C2' 1.562(3)
C2' C30' 1.532(3)
C2' C3' 1.576(3)
C3' C4' 1.536(3)
C3' H3'B 0.9800
C4' C28' 1.509(3)
C4' C29' 1.545(3)
C4' C5' 1.560(3)
C5' C6' 1.531(4)
C5' C10' 1.570(4)
C5' H5'A 0.9800
C6' C7' 1.523(4)
C6' H6'B 0.9800
C8' C14' 1.341(3)
C8' C30' 1.476(4)
C8' C9' 1.516(3)
C9' C11C 1.472(5)
C9' C10' 1.550(3)
C9' H9'A 0.9800
C10' C19' 1.551(3)
C11C C12C 1.466(6)
C11C H103 0.9700
C11C H101 0.9700
C12C C13' 1.570(4)
C12C H12D 0.9700
C12C H12E 0.9700
C13' C18' 1.504(4)
C13' C14' 1.524(3)
C13' C17' 1.543(4)
C14' C15' 1.476(3)
C15' C16' 1.510(3)
C17' C20' 1.484(4)
C17' H17B 0.9800
C19' H19A 0.9600
C19' H19B 0.9600
C19' H19C 0.9600
C18' H18D 0.9600
C18' H18E 0.9600
C18' H18F 0.9600
C20' C21' 1.353(4)
C20' C22' 1.429(4)
C21' H21B 0.9300
C22' C23' 1.344(4)
C22' H22B 0.9300
C23' H23B 0.9300
C28' H28D 0.9600
C28' H28E 0.9600
C28' H28F 0.9600
C29' H29C 0.9700
C29' H29D 0.9700
C31' H31G 0.9600
C31' H31H 0.9600
C31' H31I 0.9600
C32' C33' 1.504(4)
C33' C34' 1.524(4)
C33' C35' 1.533(4)
C33' H33B 0.9800
C34' H34D 0.9600
C34' H34E 0.9600
C34' H34F 0.9600
C35' H35D 0.9600
C35' H35E 0.9600
C35' H35F 0.9600
C36' C37' 1.511(4)
C37' C38' 1.527(7)
C37' C39' 1.544(8)
C37' H37B 0.9800
C38' H38A 0.9600
C38' H38B 0.9600
C38' H38C 0.9600
C39' H39D 0.9600
C39' H39E 0.9600
C39' H39F 0.9600
N1 C4E 1.135(4)
C4E C3E 1.439(5)
C3E H3E1 0.9600
C3E H3E2 0.9600
C3E H3E3 0.9600
N2 C2E 1.180(6)
C1E C2E 1.450(7)
C1E H1E1 0.9600
C1E H1E2 0.9600
C1E H1E3 0.9600
N3 C7E 1.144(5)
C7E C8E 1.443(6)
N4 C6E 1.141(4)
C6E C5E 1.443(4)
C5E H5E1 0.9600
C5E H5E2 0.9600
C5E H5E3 0.9600
C8E H8E1 0.9600
C8E H8E2 0.9600
C8E H8E3 0.9600
C10 C19 1.540(3)
C19 H19D 0.9600
C19 H19E 0.9600
C19 H19F 0.9600

loop_
_geom_torsion_atom_site_label_1
_geom_torsion_atom_site_label_2
_geom_torsion_atom_site_label_3
_geom_torsion_atom_site_label_4
_geom_torsion
C36 O1 C1 C29 21.2(4)
C36 O1 C1 C2 137.4(2)
C36 O1 C1 C10 -101.6(3)
O1 C1 C2 O3 -52.5(2)
C29 C1 C2 O3 77.3(2)
C10 C1 C2 O3 -173.6(2)
O1 C1 C2 C30 69.6(2)
C29 C1 C2 C30 -160.6(2)
C10 C1 C2 C30 -51.4(3)
O1 C1 C2 C3 -166.31(18)
C29 C1 C2 C3 -36.5(2)
C10 C1 C2 C3 72.6(2)
C32 O4 C3 C4 121.7(2)
C32 O4 C3 C2 -118.9(2)
O3 C2 C3 O4 122.8(2)
C30 C2 C3 O4 -0.5(3)
C1 C2 C3 O4 -123.02(19)
O3 C2 C3 C4 -114.2(2)
C30 C2 C3 C4 122.6(2)
C1 C2 C3 C4 0.0(2)
O4 C3 C4 C28 -75.0(3)
C2 C3 C4 C28 160.1(2)
O4 C3 C4 C29 160.90(19)
C2 C3 C4 C29 36.0(2)
O4 C3 C4 C5 54.3(3)
C2 C3 C4 C5 -70.6(2)
C28 C4 C5 C6 -33.7(3)
C29 C4 C5 C6 95.4(2)
C3 C4 C5 C6 -160.5(2)
C28 C4 C5 C10 -160.5(2)
C29 C4 C5 C10 -31.5(2)
C3 C4 C5 C10 72.6(2)
C4 C5 C6 O6 -47.6(3)
C10 C5 C6 O6 73.4(3)
C4 C5 C6 C7 80.0(4)
C10 C5 C6 C7 -159.1(3)
O6 C6 C7 O7 167.9(4)
C5 C6 C7 O7 41.4(6)
O6 C6 C7 O8B -28.8(7)
C5 C6 C7 O8B -155.4(7)
O6 C6 C7 O8A -3.8(6)
C5 C6 C7 O8A -130.3(5)
O7 C7 O8A C31A 4.8(11)
O8B C7 O8A C31A -81(2)
C6 C7 O8A C31A 176.4(7)
O7 C7 O8B C31B -10.2(13)
C6 C7 O8B C31B -174.2(7)
O8A C7 O8B C31B 100.4(19)
C14 C8 C9 C11B 10.5(5)
C30 C8 C9 C11B -164.9(3)
C14 C8 C9 C10 -143.0(3)
C30 C8 C9 C10 41.6(4)
C14 C8 C9 C11A -27.6(4)
C30 C8 C9 C11A 157.0(3)
C11B C9 C11A C12A -78.5(8)
C8 C9 C11A C12A 23.1(8)
C10 C9 C11A C12A 146.3(7)
C9 C11A C12A C13 -7.0(14)
C8 C9 C11B C12B -28.1(7)
C10 C9 C11B C12B 122.1(6)
C11A C9 C11B C12B 63.9(6)
C9 C11B C12B C13 17.1(9)
C11B C12B C13 C14 10.8(7)
C11B C12B C13 C18 128.2(5)
C11B C12B C13 C17 -112.6(5)
C11B C12B C13 C12A -68.1(6)
C11A C12A C13 C14 -6.6(13)
C11A C12A C13 C18 124.7(11)
C11A C12A C13 C12B 105.3(13)
C11A C12A C13 C17 -112.3(11)
C30 C8 C14 C15 3.5(4)
C9 C8 C14 C15 -171.5(2)
C30 C8 C14 C13 -168.4(2)
C9 C8 C14 C13 16.6(4)
C18 C13 C14 C8 -135.1(3)
C12B C13 C14 C8 -27.5(5)
C17 C13 C14 C8 105.3(3)
C12A C13 C14 C8 2.0(5)
C18 C13 C14 C15 52.2(3)
C12B C13 C14 C15 159.8(4)
C17 C13 C14 C15 -67.4(3)
C12A C13 C14 C15 -170.7(4)
C8 C14 C15 C15' 62.3(3)
C13 C14 C15 C15' -125.0(3)
C8 C14 C15 C16 -128.9(2)
C13 C14 C15 C16 43.7(3)
C17 O10 C16 O9 175.0(2)
C17 O10 C16 C15 -0.2(3)
C15' C15 C16 O9 -12.5(4)
C14 C15 C16 O9 178.1(3)
C15' C15 C16 O10 162.2(2)
C14 C15 C16 O10 -7.2(3)
C16 O10 C17 C20 -154.6(2)
C16 O10 C17 C13 -27.3(3)
C14 C13 C17 O10 57.6(3)
C18 C13 C17 O10 -62.3(3)
C12B C13 C17 O10 -173.1(4)
C12A C13 C17 O10 167.0(3)
C14 C13 C17 C20 178.5(2)
C18 C13 C17 C20 58.6(3)
C12B C13 C17 C20 -52.2(5)
C12A C13 C17 C20 -72.1(4)
O10 C17 C20 C21 -130.3(3)
C13 C17 C20 C21 105.8(3)
O10 C17 C20 C22 49.2(4)
C13 C17 C20 C22 -74.7(4)
C23 O11 C21 C20 0.5(4)
C22 C20 C21 O11 0.1(4)
C17 C20 C21 O11 179.6(3)
C21 C20 C22 C23 -0.7(3)
C17 C20 C22 C23 179.8(3)
C20 C22 C23 O11 1.0(3)
C21 O11 C23 C22 -1.0(4)
O1 C1 C29 C4 177.5(2)
C2 C1 C29 C4 58.5(2)
C10 C1 C29 C4 -56.3(2)
C28 C4 C29 C1 -178.1(2)
C3 C4 C29 C1 -57.1(2)
C5 C4 C29 C1 52.9(2)
C14 C8 C30 O12 -38.3(4)
C9 C8 C30 O12 137.0(3)
C14 C8 C30 C2 143.6(2)
C9 C8 C30 C2 -41.1(3)
O3 C2 C30 O12 -9.8(3)
C1 C2 C30 O12 -131.4(2)
C3 C2 C30 O12 112.8(2)
O3 C2 C30 C8 168.5(2)
C1 C2 C30 C8 46.8(3)
C3 C2 C30 C8 -69.0(3)
C3 O4 C32 O5 6.6(3)
C3 O4 C32 C33 -172.65(19)
O5 C32 C33 C35 15.1(4)
O4 C32 C33 C35 -165.7(2)
O5 C32 C33 C34 -108.9(3)
O4 C32 C33 C34 70.3(3)
C1 O1 C36 O2 -0.3(4)
C1 O1 C36 C37 175.6(2)
O2 C36 C37 C38 -41.8(7)
O1 C36 C37 C38 142.3(6)
O2 C36 C37 C39 75.5(5)
O1 C36 C37 C39 -100.4(4)
C36' O1' C1' C29' 18.8(4)
C36' O1' C1' C10' -104.6(3)
C36' O1' C1' C2' 134.7(3)
O1' C1' C2' O3' -52.2(2)
C29' C1' C2' O3' 77.8(2)
C10' C1' C2' O3' -173.04(19)
O1' C1' C2' C30' 71.1(2)
C29' C1' C2' C30' -158.9(2)
C10' C1' C2' C30' -49.7(3)
O1' C1' C2' C3' -165.75(18)
C29' C1' C2' C3' -35.8(2)
C10' C1' C2' C3' 73.4(2)
C32' O4' C3' C4' 120.2(2)
C32' O4' C3' C2' -120.4(2)
O3' C2' C3' O4' 121.4(2)
C30' C2' C3' O4' -2.4(3)
C1' C2' C3' O4' -124.4(2)
O3' C2' C3' C4' -115.3(2)
C30' C2' C3' C4' 120.9(2)
C1' C2' C3' C4' -1.0(2)
O4' C3' C4' C28' -74.6(2)
C2' C3' C4' C28' 160.7(2)
O4' C3' C4' C29' 161.54(18)
C2' C3' C4' C29' 36.9(2)
O4' C3' C4' C5' 55.2(2)
C2' C3' C4' C5' -69.4(2)
C28' C4' C5' C6' -32.0(3)
C3' C4' C5' C6' -158.9(2)
C29' C4' C5' C6' 97.2(2)
C28' C4' C5' C10' -159.3(2)
C3' C4' C5' C10' 73.8(2)
C29' C4' C5' C10' -30.1(2)
C4' C5' C6' O6' -47.1(3)
C10' C5' C6' O6' 74.3(3)
C4' C5' C6' C7' 80.1(3)
C10' C5' C6' C7' -158.5(2)
C31' O8' C7' O7' 0.0(4)
C31' O8' C7' C6' -176.2(3)
O6' C6' C7' O7' 169.0(3)
C5' C6' C7' O7' 42.7(4)
O6' C6' C7' O8' -14.9(3)
C5' C6' C7' O8' -141.1(2)
C14' C8' C9' C11C 3.3(4)
C30' C8' C9' C11C -172.5(3)
C14' C8' C9' C10' -137.6(3)
C30' C8' C9' C10' 46.6(3)
O1' C1' C10' C9' -65.3(2)
C29' C1' C10' C9' 160.47(19)
C2' C1' C10' C9' 52.5(3)
O1' C1' C10' C19' 52.3(2)
C29' C1' C10' C19' -82.0(2)
C2' C1' C10' C19' 170.09(19)
O1' C1' C10' C5' 172.90(18)
C29' C1' C10' C5' 38.7(2)
C2' C1' C10' C5' -69.3(2)
C11C C9' C10' C1' 171.3(3)
C8' C9' C10' C1' -52.1(3)
C11C C9' C10' C19' 53.2(4)
C8' C9' C10' C19' -170.1(2)
C11C C9' C10' C5' -75.1(3)
C8' C9' C10' C5' 61.6(3)
C6' C5' C10' C1' -131.5(2)
C4' C5' C10' C1' -4.7(2)
C6' C5' C10' C9' 109.3(3)
C4' C5' C10' C9' -124.0(2)
C6' C5' C10' C19' -15.4(3)
C4' C5' C10' C19' 111.4(2)
C8' C9' C11C C12C -45.4(4)
C10' C9' C11C C12C 93.1(4)
C9' C11C C12C C13' 64.3(4)
C11C C12C C13' C18' 89.3(4)
C11C C12C C13' C14' -38.1(4)
C11C C12C C13' C17' -146.7(3)
C30' C8' C14' C15' 6.9(4)
C9' C8' C14' C15' -168.6(2)
C30' C8' C14' C13' -164.3(2)
C9' C8' C14' C13' 20.3(4)
C18' C13' C14' C8' -131.4(3)
C17' C13' C14' C8' 107.3(2)
C12C C13' C14' C8' -2.1(4)
C18' C13' C14' C15' 56.5(3)
C17' C13' C14' C15' -64.8(2)
C12C C13' C14' C15' -174.2(2)
C14 C15 C15' C14' -173.6(2)
C16 C15 C15' C14' 18.1(3)
C14 C15 C15' C16' 18.1(3)
C16 C15 C15' C16' -150.2(2)
C8' C14' C15' C15 58.9(3)
C13' C14' C15' C15 -129.1(2)
C8' C14' C15' C16' -132.4(2)
C13' C14' C15' C16' 39.5(3)
C17' O10' C16' O9' 178.9(2)
C17' O10' C16' C15' 3.5(3)
C15 C15' C16' O9' -11.8(4)
C14' C15' C16' O9' 178.9(2)
C15 C15' C16' O10' 163.1(2)
C14' C15' C16' O10' -6.2(3)
C16' O10' C17' C20' -159.8(2)
C16' O10' C17' C13' -33.1(3)
C18' C13' C17' O10' -60.3(3)
C14' C13' C17' O10' 60.3(3)
C12C C13' C17' O10' 174.2(2)
C18' C13' C17' C20' 60.6(3)
C14' C13' C17' C20' -178.8(2)
C12C C13' C17' C20' -65.0(3)
O10' C17' C20' C21' -128.1(3)
C13' C17' C20' C21' 108.2(3)
O10' C17' C20' C22' 52.3(4)
C13' C17' C20' C22' -71.4(4)
C22' C20' C21' O11' 0.5(4)
C17' C20' C21' O11' -179.2(3)
C23' O11' C21' C20' -0.3(4)
C21' C20' C22' C23' -0.5(3)
C17' C20' C22' C23' 179.1(3)
C20' C22' C23' O11' 0.3(3)
C21' O11' C23' C22' 0.0(3)
O1' C1' C29' C4' 176.8(2)
C10' C1' C29' C4' -56.4(2)
C2' C1' C29' C4' 58.6(2)
C28' C4' C29' C1' -178.4(2)
C3' C4' C29' C1' -57.9(2)
C5' C4' C29' C1' 52.0(2)
C14' C8' C30' O12' -40.2(4)
C9' C8' C30' O12' 135.6(3)
C14' C8' C30' C2' 141.1(2)
C9' C8' C30' C2' -43.1(3)
O3' C2' C30' O12' -10.6(3)
C1' C2' C30' O12' -133.2(2)
C3' C2' C30' O12' 112.1(2)
O3' C2' C30' C8' 168.26(19)
C1' C2' C30' C8' 45.6(3)
C3' C2' C30' C8' -69.1(3)
C3' O4' C32' O5' 7.1(3)
C3' O4' C32' C33' -171.07(19)
O5' C32' C33' C34' 21.2(4)
O4' C32' C33' C34' -160.7(2)
O5' C32' C33' C35' -101.7(3)
O4' C32' C33' C35' 76.5(3)
C1' O1' C36' O2' 1.2(5)
C1' O1' C36' C37' 177.7(3)
O2' C36' C37' C38' -38.1(6)
O1' C36' C37' C38' 145.4(4)
O2' C36' C37' C39' 79.5(5)
O1' C36' C37' C39' -97.0(4)
C11B C9 C10 C19 44.4(5)
C8 C9 C10 C19 -166.5(3)
C11A C9 C10 C19 75.1(3)
C11B C9 C10 C1 163.3(4)
C8 C9 C10 C1 -47.5(4)
C11A C9 C10 C1 -165.9(2)
C11B C9 C10 C5 -82.8(4)
C8 C9 C10 C5 66.4(3)
C11A C9 C10 C5 -52.0(3)
O1 C1 C10 C19 51.2(3)
C29 C1 C10 C19 -82.3(2)
C2 C1 C10 C19 170.0(2)
O1 C1 C10 C9 -67.0(3)
C29 C1 C10 C9 159.5(2)
C2 C1 C10 C9 51.7(3)
O1 C1 C10 C5 171.34(19)
C29 C1 C10 C5 37.8(2)
C2 C1 C10 C5 -69.9(2)
C6 C5 C10 C19 -14.2(3)
C4 C5 C10 C19 112.6(2)
C6 C5 C10 C9 109.4(3)
C4 C5 C10 C9 -123.8(2)
C6 C5 C10 C1 -130.3(2)
C4 C5 C10 C1 -3.6(2)
